data_2233805
loop_
_publ_author_name
'Schutte, M.'
'Visser, H. G.'
'Roodt, A.'

_publ_section_title
;
 2-(Ammoniomethyl)pyridinium sulfate monohydrate
;
_journal_coeditor_code FY2043
_journal_issue 3
_journal_name_full 'Acta Crystallographica Section E'
_journal_page_first o914
_journal_paper_doi 10.1107/S1600536812007714
_journal_volume 68
_journal_year 2012
_chemical_formula_iupac 'C6 H10 N2 2+, S O4 2-, H2 O'
_chemical_formula_moiety 'C6 H10 N2 2+, O4 S 2-, H2 O'
_chemical_formula_sum 'C6 H12 N2 O5 S'
_chemical_formula_weight 224.24
_chemical_name_systematic
;
2-(Ammoniomethyl)pyridinium sulfate monohydrate
;
_space_group_crystal_system triclinic
_space_group_IT_number 2
_space_group_name_Hall '-P 1'
_space_group_name_H-M_alt 'P -1'
_symmetry_space_group_name_Hall '-P 1'
_symmetry_space_group_name_H-M 'P -1'
_atom_sites_solution_hydrogens geom
_atom_sites_solution_primary direct
_atom_sites_solution_secondary difmap
_audit_creation_method 'WinGX routine CIF_UPDATE'
_cell_angle_alpha 81.3920(10)
_cell_angle_beta 82.8740(10)
_cell_angle_gamma 85.1930(10)
_cell_formula_units_Z 2
_cell_length_a 5.28040(10)
_cell_length_b 6.9458(2)
_cell_length_c 12.4262(3)
_cell_measurement_reflns_used 7388
_cell_measurement_temperature 100(2)
_cell_measurement_theta_max 28.43
_cell_measurement_theta_min 2.97
_cell_volume 446.147(19)
_computing_cell_refinement 'SAINT-Plus (Bruker, 2008)'
_computing_data_collection 'APEX2 (Bruker, 2008)'
_computing_data_reduction 'SAINT-Plus (Bruker, 2008)'
_computing_molecular_graphics 'DIAMOND (Brandenburg & Putz, 2005)'
_computing_publication_material 'WinGX (Farrugia, 1999)'
_computing_structure_refinement 'SHELXL97 (Sheldrick, 2008)'
_computing_structure_solution 'SHELXS97 (Sheldrick, 2008)'
_diffrn_ambient_temperature 100(2)
_diffrn_measured_fraction_theta_full 0.99
_diffrn_measured_fraction_theta_max 0.99
_diffrn_measurement_device_type 'Bruker APEXII CCD'
_diffrn_measurement_method '\f and \w scans'
_diffrn_radiation_monochromator graphite
_diffrn_radiation_type MoK\a
_diffrn_radiation_wavelength 0.71073
_diffrn_reflns_av_R_equivalents 0.0227
_diffrn_reflns_limit_h_max 6
_diffrn_reflns_limit_h_min -5
_diffrn_reflns_limit_k_max 8
_diffrn_reflns_limit_k_min -8
_diffrn_reflns_limit_l_max 15
_diffrn_reflns_limit_l_min -15
_diffrn_reflns_number 9334
_diffrn_reflns_theta_full 26.99
_diffrn_reflns_theta_max 26.99
_diffrn_reflns_theta_min 3.34
_exptl_absorpt_coefficient_mu 0.363
_exptl_absorpt_correction_T_max 0.921
_exptl_absorpt_correction_T_min 0.881
_exptl_absorpt_correction_type multi-scan
_exptl_absorpt_process_details '(SADABS; Bruker, 2008)'
_exptl_crystal_colour colourless
_exptl_crystal_density_diffrn 1.669
_exptl_crystal_density_method 'not measured'
_exptl_crystal_description Cuboid
_exptl_crystal_F_000 236
_exptl_crystal_size_max 0.35
_exptl_crystal_size_mid 0.335
_exptl_crystal_size_min 0.226
_refine_diff_density_max 0.351
_refine_diff_density_min -0.494
_refine_ls_extinction_method none
_refine_ls_goodness_of_fit_ref 1.067
_refine_ls_hydrogen_treatment mixed
_refine_ls_matrix_type full
_refine_ls_number_parameters 151
_refine_ls_number_reflns 1926
_refine_ls_number_restraints 0
_refine_ls_restrained_S_all 1.067
_refine_ls_R_factor_all 0.0279
_refine_ls_R_factor_gt 0.0268
_refine_ls_shift/su_max 0.019
_refine_ls_shift/su_mean 0.002
_refine_ls_structure_factor_coef Fsqd
_refine_ls_weighting_details 'calc w=1/[\s^2^(Fo^2^)+(0.0416P)^2^+0.2718P] where P=(Fo^2^+2Fc^2^)/3'
_refine_ls_weighting_scheme calc
_refine_ls_wR_factor_ref 0.0752
_reflns_number_gt 1846
_reflns_number_total 1926
_reflns_threshold_expression I>2\s(I)
_cod_data_source_file fy2043.cif
_cod_data_source_block I
_cod_database_code 2233805
_cod_database_fobs_code 2233805

loop_
_symmetry_equiv_pos_as_xyz
'x, y, z'
'-x, -y, -z'

loop_
_atom_site_type_symbol
_atom_site_label
_atom_site_fract_x
_atom_site_fract_y
_atom_site_fract_z
_atom_site_U_iso_or_equiv
_atom_site_adp_type
_atom_site_calc_flag
_atom_site_refinement_flags
_atom_site_occupancy
S S1 1.22129(5) -0.18907(4) 0.83046(2) 0.00951(11) Uani d . 1
O O4 1.07225(18) -0.01241(13) 0.86655(8) 0.0137(2) Uani d . 1
O O1 1.10127(19) -0.36349(14) 0.89092(8) 0.0170(2) Uani d . 1
O O3 1.2139(2) -0.18084(14) 0.71186(7) 0.0171(2) Uani d . 1
O O2 1.48757(18) -0.18785(16) 0.85337(8) 0.0206(2) Uani d . 1
N N1 0.7557(2) 0.15757(15) 0.71789(9) 0.0113(2) Uani d . 1
C C1 0.7793(3) 0.13486(19) 0.61148(11) 0.0144(3) Uani d . 1
H H1 0.9219 0.0649 0.5815 0.017 Uiso calc R 1
C C2 0.5927(3) 0.21501(19) 0.54669(11) 0.0148(3) Uani d . 1
H H2 0.608 0.2008 0.4729 0.018 Uiso calc R 1
C C5 0.5565(2) 0.25896(18) 0.76561(10) 0.0106(2) Uani d . 1
C C4 0.3629(2) 0.34100(18) 0.70404(10) 0.0121(3) Uani d . 1
H H4 0.2225 0.4108 0.7358 0.015 Uiso calc R 1
C C3 0.3814(3) 0.31756(18) 0.59413(11) 0.0137(3) Uani d . 1
H H3 0.2518 0.3707 0.5522 0.016 Uiso calc R 1
C C6 0.5689(2) 0.27891(19) 0.88357(10) 0.0124(3) Uani d . 1
H H6A 0.6844 0.1755 0.9149 0.015 Uiso calc R 1
H H6B 0.6376 0.4026 0.8875 0.015 Uiso calc R 1
O O5 0.8069(2) -0.35284(16) 0.64843(9) 0.0215(2) Uani d . 1
N N2 0.3142(2) 0.26919(17) 0.94897(9) 0.0116(2) Uani d . 1
H H9 0.924(5) -0.307(3) 0.6720(18) 0.034(6) Uiso d . 1
H H10 0.682(5) -0.305(3) 0.6830(19) 0.041(6) Uiso d . 1
H H7B 0.235(3) 0.172(3) 0.9344(14) 0.014(4) Uiso d . 1
H H7C 0.226(4) 0.380(3) 0.9352(15) 0.023(4) Uiso d . 1
H H7A 0.341(4) 0.246(3) 1.0179(17) 0.023(5) Uiso d . 1
H H8 0.864(4) 0.100(3) 0.7607(15) 0.021(4) Uiso d . 1

loop_
_atom_site_aniso_label
_atom_site_aniso_U_11
_atom_site_aniso_U_22
_atom_site_aniso_U_33
_atom_site_aniso_U_12
_atom_site_aniso_U_13
_atom_site_aniso_U_23
S1 0.00975(17) 0.00982(17) 0.00827(17) 0.00146(11) -0.00037(11) -0.00074(11)
O4 0.0147(4) 0.0112(4) 0.0154(4) 0.0017(3) -0.0013(3) -0.0048(3)
O1 0.0185(5) 0.0109(4) 0.0181(5) 0.0016(4) 0.0055(4) 0.0017(4)
O3 0.0247(5) 0.0183(5) 0.0090(5) -0.0038(4) -0.0010(4) -0.0035(4)
O2 0.0097(5) 0.0313(6) 0.0186(5) 0.0013(4) -0.0033(4) 0.0036(4)
N1 0.0120(5) 0.0098(5) 0.0115(5) 0.0013(4) -0.0014(4) -0.0009(4)
C1 0.0165(6) 0.0132(6) 0.0128(6) -0.0004(5) 0.0019(5) -0.0033(5)
C2 0.0202(6) 0.0143(6) 0.0099(6) -0.0041(5) -0.0006(5) -0.0010(5)
C5 0.0120(6) 0.0088(5) 0.0108(6) -0.0019(4) 0.0005(4) -0.0015(4)
C4 0.0116(6) 0.0105(6) 0.0140(6) -0.0006(4) -0.0008(5) -0.0012(5)
C3 0.0153(6) 0.0119(6) 0.0138(6) -0.0039(5) -0.0042(5) 0.0019(5)
C6 0.0108(6) 0.0154(6) 0.0112(6) 0.0005(4) -0.0007(5) -0.0039(5)
O5 0.0183(5) 0.0250(5) 0.0229(5) -0.0029(4) -0.0016(4) -0.0087(4)
N2 0.0119(5) 0.0120(5) 0.0108(5) 0.0008(4) -0.0003(4) -0.0029(4)

loop_
_atom_type_symbol
_atom_type_description
_atom_type_scat_dispersion_real
_atom_type_scat_dispersion_imag
_atom_type_scat_source
C C 0.0033 0.0016 'International Tables Vol C Tables 4.2.6.8 and 6.1.1.4'
H H 0 0 'International Tables Vol C Tables 4.2.6.8 and 6.1.1.4'
N N 0.0061 0.0033 'International Tables Vol C Tables 4.2.6.8 and 6.1.1.4'
O O 0.0106 0.006 'International Tables Vol C Tables 4.2.6.8 and 6.1.1.4'
S S 0.1246 0.1234 'International Tables Vol C Tables 4.2.6.8 and 6.1.1.4'

loop_
_geom_angle_atom_site_label_1
_geom_angle_atom_site_label_2
_geom_angle_atom_site_label_3
_geom_angle
O2 S1 O3 109.59(6)
O2 S1 O1 110.90(6)
O3 S1 O1 110.65(6)
O2 S1 O4 109.13(6)
O3 S1 O4 108.33(6)
O1 S1 O4 108.17(5)
C5 N1 C1 122.78(11)
C5 N1 H8 116.0(12)
C1 N1 H8 121.1(12)
N1 C1 C2 120.15(12)
N1 C1 H1 119.9
C2 C1 H1 119.9
C1 C2 C3 118.50(12)
C1 C2 H2 120.8
C3 C2 H2 120.8
N1 C5 C4 119.20(11)
N1 C5 C6 115.55(11)
C4 C5 C6 125.22(11)
C5 C4 C3 119.09(12)
C5 C4 H4 120.5
C3 C4 H4 120.5
C2 C3 C4 120.26(12)
C2 C3 H3 119.9
C4 C3 H3 119.9
N2 C6 C5 112.19(10)
N2 C6 H6A 109.2
C5 C6 H6A 109.2
N2 C6 H6B 109.2
C5 C6 H6B 109.2
H6A C6 H6B 107.9
H9 O5 H10 101(2)
C6 N2 H7B 110.1(11)
C6 N2 H7C 109.4(13)
H7B N2 H7C 111.4(17)
C6 N2 H7A 106.9(12)
H7B N2 H7A 108.3(16)
H7C N2 H7A 110.7(17)

loop_
_geom_bond_atom_site_label_1
_geom_bond_atom_site_label_2
_geom_bond_distance
S1 O2 1.4697(10)
S1 O3 1.4715(9)
S1 O1 1.4737(10)
S1 O4 1.4971(9)
N1 C5 1.3419(16)
N1 C1 1.3443(17)
N1 H8 0.86(2)
C1 C2 1.3783(19)
C1 H1 0.93
C2 C3 1.3891(19)
C2 H2 0.93
C5 C4 1.3860(17)
C5 C6 1.5028(16)
C4 C3 1.3900(18)
C4 H4 0.93
C3 H3 0.93
C6 N2 1.4835(16)
C6 H6A 0.97
C6 H6B 0.97
O5 H9 0.82(2)
O5 H10 0.82(3)
N2 H7B 0.875(18)
N2 H7C 0.87(2)
N2 H7A 0.87(2)

loop_
_geom_hbond_atom_site_label_D
_geom_hbond_atom_site_label_H
_geom_hbond_atom_site_label_A
_geom_hbond_site_symmetry_A
_geom_hbond_distance_DH
_geom_hbond_distance_HA
_geom_hbond_distance_DA
_geom_hbond_angle_DHA
N2 H7C O1 2_657 0.87(2) 2.587(19) 2.8753(14) 100.3(14)
N2 H7A O2 2_757 0.87(2) 1.91(2) 2.7514(15) 161.2(18)
N2 H7B O4 1_455 0.875(18) 1.944(18) 2.8019(15) 166.4(16)
N2 H7C O1 1_465 0.87(2) 1.87(2) 2.7320(15) 168.0(18)
N1 H8 O4 . 0.86(2) 1.86(2) 2.7170(15) 173.0(18)
O5 H9 O3 . 0.82(2) 1.97(3) 2.7928(15) 173(2)
O5 H10 O2 1_455 0.82(3) 2.46(2) 3.1822(15) 149(2)
O5 H10 O3 1_455 0.82(3) 2.55(3) 3.3009(16) 154(2)
C2 H2 O3 2_756 0.93 2.39 3.2856(16) 161.6
C3 H3 O5 2_656 0.93 2.57 3.2581(17) 130.9
C6 H6A O4 . 0.97 2.4 3.2080(15) 140.9

loop_
_cod_related_entry_id
_cod_related_entry_database
_cod_related_entry_code
1 ChemSpider 30657488
